data_7000780
loop_
_publ_author_name
'Wallis, Christopher'
'Edwards, Peter G.'
'Hanton, Martin'
'Newman, Paul D.'
'Stasch, Andreas'
'Jones, Cameron'
'Tooze, Robert P.'

_publ_section_title
;
 Coordination chemistry of 2,6-dixylyl-4-phenylphosphabarrelene with
 selected transition metals
;
_journal_issue 12
_journal_name_full 'Dalton Transactions'
_journal_page_first 2170
_journal_page_last 2177
_journal_paper_doi 10.1039/b816499a
_journal_year 2009
_chemical_formula_moiety 'C43 H43 Cl2 P Ru, 0.5(C H2 Cl2)'
_chemical_formula_sum 'C43.5 H44 Cl3 P Ru'
_chemical_formula_weight 805.18
_chemical_name_systematic
;
?
;
_space_group_IT_number 2
_symmetry_cell_setting triclinic
_symmetry_space_group_name_Hall '-P 1'
_symmetry_space_group_name_H-M 'P -1'
_atom_sites_solution_hydrogens geom
_atom_sites_solution_primary direct
_atom_sites_solution_secondary difmap
_audit_creation_method SHELXL-97
_cell_angle_alpha 107.20(3)
_cell_angle_beta 103.59(3)
_cell_angle_gamma 106.38(3)
_cell_formula_units_Z 2
_cell_length_a 10.238(2)
_cell_length_b 13.693(3)
_cell_length_c 16.451(3)
_cell_measurement_reflns_used 6038
_cell_measurement_temperature 150(2)
_cell_measurement_theta_max 25.9
_cell_measurement_theta_min 2.92
_cell_volume 1982.1(11)
_computing_cell_refinement DENZO/SCALEPACK
_computing_data_collection 'cOLLECT,Nonius BV, 1997-2001'
_computing_data_reduction DENZO/SCALEPACK
_computing_structure_refinement SHELXL-97
_computing_structure_solution SHELXs-97
_diffrn_ambient_temperature 150(2)
_diffrn_measured_fraction_theta_full 0.975
_diffrn_measured_fraction_theta_max 0.975
_diffrn_measurement_device_type 'Nonius kappa CCD'
_diffrn_radiation_monochromator graphite
_diffrn_radiation_source 'fine-focus sealed tube'
_diffrn_radiation_type MoK\a
_diffrn_radiation_wavelength 0.71073
_diffrn_reflns_av_R_equivalents 0.0352
_diffrn_reflns_av_sigmaI/netI 0.0586
_diffrn_reflns_limit_h_max 12
_diffrn_reflns_limit_h_min -12
_diffrn_reflns_limit_k_max 16
_diffrn_reflns_limit_k_min -16
_diffrn_reflns_limit_l_max 20
_diffrn_reflns_limit_l_min -20
_diffrn_reflns_number 13631
_diffrn_reflns_theta_full 25.90
_diffrn_reflns_theta_max 25.90
_diffrn_reflns_theta_min 2.92
_exptl_absorpt_coefficient_mu 0.667
_exptl_absorpt_correction_T_max 0.906
_exptl_absorpt_correction_T_min 0.800
_exptl_absorpt_correction_type multi-scan
_exptl_absorpt_process_details 'Sortav (Blessing, 1995)'
_exptl_crystal_colour yellow
_exptl_crystal_density_diffrn 1.349
_exptl_crystal_density_method 'not measured'
_exptl_crystal_description block
_exptl_crystal_F_000 830
_exptl_crystal_size_max 0.35
_exptl_crystal_size_mid 0.25
_exptl_crystal_size_min 0.15
_refine_diff_density_max 1.460
_refine_diff_density_min -0.637
_refine_diff_density_rms 0.102
_refine_ls_extinction_method none
_refine_ls_goodness_of_fit_ref 1.054
_refine_ls_hydrogen_treatment constr
_refine_ls_matrix_type full
_refine_ls_number_parameters 458
_refine_ls_number_reflns 7520
_refine_ls_number_restraints 6
_refine_ls_restrained_S_all 1.054
_refine_ls_R_factor_all 0.0675
_refine_ls_R_factor_gt 0.0525
_refine_ls_shift/su_max 0.000
_refine_ls_shift/su_mean 0.000
_refine_ls_structure_factor_coef Fsqd
_refine_ls_weighting_details 'calc w=1/[\s^2^(Fo^2^)+(0.0770P)^2^+2.3610P] where P=(Fo^2^+2Fc^2^)/3'
_refine_ls_weighting_scheme calc
_refine_ls_wR_factor_gt 0.1409
_refine_ls_wR_factor_ref 0.1500
_reflns_number_gt 6038
_reflns_number_total 7520
_reflns_threshold_expression >2sigma(I)
_cod_data_source_file b816499a.txt
_cod_data_source_block cj444
_cod_original_cell_volume 1982.2(7)
_cod_original_sg_symbol_H-M P-1
_cod_original_formula_sum 'C43.50 H44 Cl3 P Ru'
_cod_database_code 7000780

loop_
_symmetry_equiv_pos_as_xyz
'x, y, z'
'-x, -y, -z'

loop_
_atom_site_label
_atom_site_type_symbol
_atom_site_fract_x
_atom_site_fract_y
_atom_site_fract_z
_atom_site_U_iso_or_equiv
_atom_site_adp_type
_atom_site_occupancy
_atom_site_symmetry_multiplicity
_atom_site_calc_flag
_atom_site_refinement_flags
_atom_site_disorder_assembly
_atom_site_disorder_group
Ru1 Ru 0.49056(4) 0.13804(3) 0.16316(2) 0.03321(13) Uani 1 1 d . . .
Cl1 Cl 0.45964(12) -0.04708(9) 0.15087(7) 0.0394(3) Uani 1 1 d . . .
P1 P 0.54221(11) 0.17649(9) 0.31954(7) 0.0310(2) Uani 1 1 d . . .
C1 C 0.6639(4) 0.1264(3) 0.3831(3) 0.0319(9) Uani 1 1 d . . .
Cl2 Cl 0.74295(12) 0.17292(10) 0.18656(8) 0.0426(3) Uani 1 1 d . . .
C2 C 0.6758(4) 0.1541(3) 0.4747(3) 0.0321(9) Uani 1 1 d . . .
Cl3 Cl -0.0801(3) -0.3294(2) -0.1244(2) 0.0726(9) Uani 0.50 1 d P . .
C3 C 0.5888(4) 0.2236(3) 0.5099(3) 0.0346(9) Uani 1 1 d . . .
Cl4 Cl -0.1170(4) -0.4210(2) 0.0133(2) 0.0727(8) Uani 0.50 1 d P . .
C4 C 0.6356(5) 0.3266(4) 0.4890(3) 0.0387(10) Uani 1 1 d . . .
H4 H 0.6749 0.3973 0.5372 0.046 Uiso 1 1 calc R . .
C5 C 0.6228(5) 0.3201(4) 0.4051(3) 0.0369(9) Uani 1 1 d . . .
C6 C 0.4315(5) 0.1558(3) 0.4489(3) 0.0345(9) Uani 1 1 d . . .
H6 H 0.3609 0.1340 0.4752 0.041 Uiso 1 1 calc R . .
C7 C 0.3905(4) 0.1265(3) 0.3596(3) 0.0326(9) Uani 1 1 d . . .
C8 C 0.7610(5) 0.1182(4) 0.5288(3) 0.0372(10) Uani 1 1 d . . .
H8 H 0.7688 0.1359 0.5906 0.045 Uiso 1 1 calc R . .
C9 C 0.8348(5) 0.0561(4) 0.4919(3) 0.0387(10) Uani 1 1 d . . .
H9 H 0.8933 0.0317 0.5289 0.046 Uiso 1 1 calc R . .
C10 C 0.8240(5) 0.0295(4) 0.4019(3) 0.0380(10) Uani 1 1 d . . .
H10 H 0.8756 -0.0124 0.3776 0.046 Uiso 1 1 calc R . .
C11 C 0.7371(4) 0.0642(3) 0.3469(3) 0.0343(9) Uani 1 1 d . . .
H11 H 0.7284 0.0451 0.2849 0.041 Uiso 1 1 calc R . .
C12 C 0.6160(5) 0.2520(4) 0.6111(3) 0.0375(10) Uani 1 1 d . . .
C13 C 0.5222(5) 0.1906(4) 0.6425(3) 0.0396(10) Uani 1 1 d . . .
H13 H 0.4397 0.1274 0.6001 0.048 Uiso 1 1 calc R . .
C14 C 0.5473(5) 0.2203(4) 0.7349(3) 0.0465(11) Uani 1 1 d . . .
H14 H 0.4796 0.1796 0.7552 0.056 Uiso 1 1 calc R . .
C15 C 0.6709(6) 0.3089(4) 0.7975(3) 0.0573(14) Uani 1 1 d . . .
H15 H 0.6893 0.3287 0.8607 0.069 Uiso 1 1 calc R . .
C16 C 0.7664(6) 0.3676(5) 0.7670(3) 0.0634(15) Uani 1 1 d . . .
H16 H 0.8522 0.4278 0.8096 0.076 Uiso 1 1 calc R . .
C17 C 0.7399(6) 0.3406(4) 0.6750(3) 0.0529(12) Uani 1 1 d . . .
H17 H 0.8068 0.3830 0.6553 0.063 Uiso 1 1 calc R . .
C18 C 0.6727(5) 0.4227(4) 0.3871(3) 0.0408(10) Uani 1 1 d . . .
C19 C 0.8102(5) 0.4652(4) 0.3829(4) 0.0502(12) Uani 1 1 d . . .
C20 C 0.8526(6) 0.5674(4) 0.3741(4) 0.0602(14) Uani 1 1 d . . .
H20 H 0.9468 0.5978 0.3719 0.072 Uiso 1 1 calc R . .
C21 C 0.7612(6) 0.6253(4) 0.3685(4) 0.0602(14) Uani 1 1 d . . .
C22 C 0.6282(6) 0.5826(4) 0.3732(4) 0.0569(14) Uani 1 1 d . . .
H22 H 0.5650 0.6216 0.3698 0.068 Uiso 1 1 calc R . .
C23 C 0.5839(6) 0.4842(4) 0.3827(3) 0.0487(12) Uani 1 1 d . . .
H23 H 0.4904 0.4565 0.3866 0.058 Uiso 1 1 calc R . .
C24 C 0.9147(6) 0.4094(5) 0.3919(5) 0.0716(17) Uani 1 1 d . . .
H24A H 0.9111 0.3807 0.4397 0.107 Uiso 1 1 calc R . .
H24B H 1.0130 0.4624 0.4078 0.107 Uiso 1 1 calc R . .
H24C H 0.8891 0.3482 0.3342 0.107 Uiso 1 1 calc R . .
C25 C 0.8126(7) 0.7354(5) 0.3580(5) 0.080(2) Uani 1 1 d . . .
H25A H 0.8406 0.7961 0.4164 0.121 Uiso 1 1 calc R . .
H25B H 0.7339 0.7387 0.3129 0.121 Uiso 1 1 calc R . .
H25C H 0.8964 0.7422 0.3379 0.121 Uiso 1 1 calc R . .
C26 C 0.2382(4) 0.0514(4) 0.2994(3) 0.0342(9) Uani 1 1 d . . .
C27 C 0.1252(5) 0.0911(4) 0.2858(3) 0.0421(11) Uani 1 1 d . . .
C28 C -0.0147(5) 0.0156(5) 0.2333(3) 0.0473(12) Uani 1 1 d . . .
H28 H -0.0906 0.0422 0.2215 0.057 Uiso 1 1 calc R . .
C29 C -0.0481(5) -0.0978(5) 0.1973(3) 0.0476(12) Uani 1 1 d . . .
C30 C 0.0636(5) -0.1348(4) 0.2123(3) 0.0448(11) Uani 1 1 d . . .
H30 H 0.0431 -0.2119 0.1885 0.054 Uiso 1 1 calc R . .
C31 C 0.2052(5) -0.0615(4) 0.2616(3) 0.0383(10) Uani 1 1 d . . .
H31 H 0.2809 -0.0888 0.2698 0.046 Uiso 1 1 calc R . .
C32 C 0.1553(6) 0.2127(5) 0.3298(4) 0.0645(15) Uani 1 1 d . . .
H32A H 0.1713 0.2329 0.3947 0.097 Uiso 1 1 calc R . .
H32B H 0.0721 0.2280 0.3014 0.097 Uiso 1 1 calc R . .
H32C H 0.2420 0.2560 0.3219 0.097 Uiso 1 1 calc R . .
C33 C -0.2049(6) -0.1789(6) 0.1422(4) 0.0695(17) Uani 1 1 d . . .
H33A H -0.2712 -0.1403 0.1502 0.104 Uiso 1 1 calc R . .
H33B H -0.2273 -0.2394 0.1633 0.104 Uiso 1 1 calc R . .
H33C H -0.2165 -0.2088 0.0778 0.104 Uiso 1 1 calc R . .
C34 C 0.4935(5) 0.2793(4) 0.1203(3) 0.0426(11) Uani 1 1 d . . .
C35 C 0.3921(5) 0.2598(4) 0.1633(3) 0.0399(10) Uani 1 1 d . . .
H35 H 0.3991 0.3187 0.2145 0.048 Uiso 1 1 calc R . .
C36 C 0.2781(5) 0.1543(4) 0.1332(3) 0.0388(10) Uani 1 1 d . . .
H36 H 0.2093 0.1447 0.1630 0.047 Uiso 1 1 calc R . .
C37 C 0.2682(5) 0.0650(4) 0.0592(3) 0.0400(10) Uani 1 1 d . . .
C38 C 0.3743(5) 0.0835(4) 0.0157(3) 0.0426(11) Uani 1 1 d . . .
H38 H 0.3703 0.0240 -0.0339 0.051 Uiso 1 1 calc R . .
C39 C 0.4829(5) 0.1878(4) 0.0454(3) 0.0426(11) Uani 1 1 d . . .
H39 H 0.5511 0.1982 0.0152 0.051 Uiso 1 1 calc R . .
C40 C 0.6003(5) 0.3942(4) 0.1484(4) 0.0541(13) Uani 1 1 d . . .
H40 H 0.6359 0.4292 0.2162 0.065 Uiso 1 1 calc R . .
C41 C 0.5211(7) 0.4609(5) 0.1122(5) 0.080(2) Uani 1 1 d . . .
H41A H 0.4932 0.4333 0.0460 0.120 Uiso 1 1 calc R . .
H41B H 0.5856 0.5390 0.1387 0.120 Uiso 1 1 calc R . .
H41C H 0.4339 0.4531 0.1288 0.120 Uiso 1 1 calc R . .
C42 C 0.7347(7) 0.4010(6) 0.1195(5) 0.084(2) Uani 1 1 d . . .
H42A H 0.7857 0.3602 0.1449 0.127 Uiso 1 1 calc R . .
H42B H 0.8000 0.4785 0.1422 0.127 Uiso 1 1 calc R . .
H42C H 0.7036 0.3687 0.0532 0.127 Uiso 1 1 calc R . .
C43 C 0.1530(5) -0.0473(4) 0.0261(3) 0.0502(12) Uani 1 1 d . . .
H43A H 0.1050 -0.0506 0.0708 0.075 Uiso 1 1 calc R . .
H43B H 0.1970 -0.1028 0.0177 0.075 Uiso 1 1 calc R . .
H43C H 0.0813 -0.0622 -0.0318 0.075 Uiso 1 1 calc R . .
C44 C -0.0059(14) -0.3368(11) -0.0194(8) 0.072(3) Uani 0.50 1 d PU . .
H44A H 0.0767 -0.3603 -0.0214 0.086 Uiso 0.50 1 calc PR . .
H44B H 0.0340 -0.2613 0.0281 0.086 Uiso 0.50 1 calc PR . .

loop_
_atom_site_aniso_label
_atom_site_aniso_U_11
_atom_site_aniso_U_22
_atom_site_aniso_U_33
_atom_site_aniso_U_23
_atom_site_aniso_U_13
_atom_site_aniso_U_12
Ru1 0.0383(2) 0.0464(2) 0.0310(2) 0.02253(16) 0.01854(15) 0.02545(17)
Cl1 0.0480(6) 0.0478(6) 0.0365(6) 0.0236(5) 0.0202(5) 0.0257(5)
P1 0.0362(6) 0.0400(6) 0.0308(5) 0.0199(5) 0.0175(4) 0.0229(5)
C1 0.035(2) 0.038(2) 0.031(2) 0.0173(18) 0.0159(17) 0.0185(18)
Cl2 0.0398(6) 0.0576(7) 0.0466(6) 0.0300(5) 0.0211(5) 0.0260(5)
C2 0.034(2) 0.036(2) 0.034(2) 0.0177(18) 0.0163(18) 0.0166(18)
Cl3 0.0480(15) 0.0467(14) 0.121(3) 0.0425(16) 0.0094(15) 0.0209(12)
C3 0.041(2) 0.043(2) 0.030(2) 0.0176(19) 0.0179(18) 0.022(2)
Cl4 0.084(2) 0.0460(15) 0.0695(18) 0.0146(13) 0.0211(16) 0.0105(14)
C4 0.043(2) 0.041(2) 0.037(2) 0.014(2) 0.0158(19) 0.023(2)
C5 0.040(2) 0.040(2) 0.041(2) 0.021(2) 0.0169(19) 0.0226(19)
C6 0.039(2) 0.042(2) 0.034(2) 0.0186(19) 0.0202(18) 0.0220(19)
C7 0.035(2) 0.042(2) 0.034(2) 0.0197(19) 0.0180(18) 0.0230(19)
C8 0.040(2) 0.048(3) 0.031(2) 0.021(2) 0.0140(18) 0.019(2)
C9 0.040(2) 0.048(3) 0.037(2) 0.025(2) 0.0118(19) 0.023(2)
C10 0.041(2) 0.045(2) 0.039(2) 0.021(2) 0.0164(19) 0.025(2)
C11 0.039(2) 0.045(2) 0.033(2) 0.0210(19) 0.0172(18) 0.026(2)
C12 0.046(3) 0.044(2) 0.032(2) 0.0143(19) 0.0177(19) 0.026(2)
C13 0.049(3) 0.045(2) 0.030(2) 0.0149(19) 0.0143(19) 0.025(2)
C14 0.059(3) 0.058(3) 0.042(3) 0.029(2) 0.026(2) 0.033(3)
C15 0.080(4) 0.061(3) 0.031(2) 0.012(2) 0.020(3) 0.032(3)
C16 0.071(4) 0.061(3) 0.036(3) 0.007(3) 0.011(3) 0.012(3)
C17 0.050(3) 0.062(3) 0.037(3) 0.015(2) 0.013(2) 0.015(2)
C18 0.042(3) 0.041(2) 0.042(2) 0.018(2) 0.012(2) 0.019(2)
C19 0.039(3) 0.062(3) 0.061(3) 0.037(3) 0.015(2) 0.022(2)
C20 0.042(3) 0.062(3) 0.074(4) 0.037(3) 0.013(3) 0.011(2)
C21 0.057(3) 0.051(3) 0.070(4) 0.033(3) 0.007(3) 0.018(3)
C22 0.048(3) 0.049(3) 0.075(4) 0.029(3) 0.012(3) 0.022(2)
C23 0.053(3) 0.042(3) 0.060(3) 0.025(2) 0.020(2) 0.025(2)
C24 0.051(3) 0.070(4) 0.100(5) 0.035(4) 0.025(3) 0.031(3)
C25 0.067(4) 0.061(4) 0.103(5) 0.047(4) 0.009(4) 0.010(3)
C26 0.036(2) 0.053(3) 0.030(2) 0.0230(19) 0.0196(18) 0.025(2)
C27 0.043(3) 0.066(3) 0.040(2) 0.030(2) 0.024(2) 0.036(2)
C28 0.036(2) 0.084(4) 0.045(3) 0.036(3) 0.022(2) 0.037(3)
C29 0.032(2) 0.081(4) 0.041(3) 0.036(3) 0.015(2) 0.022(2)
C30 0.045(3) 0.055(3) 0.038(2) 0.025(2) 0.014(2) 0.018(2)
C31 0.041(2) 0.050(3) 0.035(2) 0.022(2) 0.0167(19) 0.024(2)
C32 0.072(4) 0.078(4) 0.070(4) 0.033(3) 0.031(3) 0.055(3)
C33 0.039(3) 0.102(5) 0.063(4) 0.046(3) 0.009(3) 0.013(3)
C34 0.050(3) 0.054(3) 0.043(3) 0.034(2) 0.018(2) 0.029(2)
C35 0.046(3) 0.049(3) 0.039(2) 0.023(2) 0.017(2) 0.031(2)
C36 0.036(2) 0.061(3) 0.036(2) 0.025(2) 0.0167(19) 0.031(2)
C37 0.042(2) 0.056(3) 0.032(2) 0.025(2) 0.0108(19) 0.027(2)
C38 0.057(3) 0.061(3) 0.028(2) 0.024(2) 0.019(2) 0.039(3)
C39 0.050(3) 0.067(3) 0.038(2) 0.038(2) 0.024(2) 0.035(2)
C40 0.055(3) 0.061(3) 0.063(3) 0.044(3) 0.021(3) 0.024(3)
C41 0.085(4) 0.066(4) 0.108(5) 0.060(4) 0.026(4) 0.032(3)
C42 0.072(4) 0.085(5) 0.129(6) 0.069(5) 0.052(4) 0.032(4)
C43 0.047(3) 0.060(3) 0.041(3) 0.018(2) 0.010(2) 0.022(2)
C44 0.074(5) 0.074(5) 0.063(5) 0.017(4) 0.036(4) 0.021(4)

loop_
_atom_type_symbol
_atom_type_description
_atom_type_scat_dispersion_real
_atom_type_scat_dispersion_imag
_atom_type_scat_source
C C 0.0033 0.0016 'International Tables Vol C Tables 4.2.6.8 and 6.1.1.4'
H H 0.0000 0.0000 'International Tables Vol C Tables 4.2.6.8 and 6.1.1.4'
P P 0.1023 0.0942 'International Tables Vol C Tables 4.2.6.8 and 6.1.1.4'
Cl Cl 0.1484 0.1585 'International Tables Vol C Tables 4.2.6.8 and 6.1.1.4'
Ru Ru -1.2594 0.8363 'International Tables Vol C Tables 4.2.6.8 and 6.1.1.4'

loop_
_geom_angle_atom_site_label_1
_geom_angle_atom_site_label_2
_geom_angle_atom_site_label_3
_geom_angle
_geom_angle_site_symmetry_1
_geom_angle_site_symmetry_3
_geom_angle_publ_flag
C35 Ru1 C36 38.12(17) . . ?
C35 Ru1 C38 79.05(17) . . ?
C36 Ru1 C38 67.04(16) . . ?
C35 Ru1 C39 66.48(17) . . ?
C36 Ru1 C39 79.09(16) . . ?
C38 Ru1 C39 36.60(18) . . ?
C35 Ru1 C37 67.65(17) . . ?
C36 Ru1 C37 36.97(16) . . ?
C38 Ru1 C37 37.74(16) . . ?
C39 Ru1 C37 67.18(17) . . ?
C35 Ru1 C34 36.82(16) . . ?
C36 Ru1 C34 67.77(17) . . ?
C38 Ru1 C34 67.10(18) . . ?
C39 Ru1 C34 37.36(17) . . ?
C37 Ru1 C34 80.15(17) . . ?
C35 Ru1 P1 94.54(12) . . ?
C36 Ru1 P1 98.05(12) . . ?
C38 Ru1 P1 162.77(13) . . ?
C39 Ru1 P1 152.95(14) . . ?
C37 Ru1 P1 125.04(12) . . ?
C34 Ru1 P1 116.53(13) . . ?
C35 Ru1 Cl2 124.79(13) . . ?
C36 Ru1 Cl2 161.74(12) . . ?
C38 Ru1 Cl2 108.05(13) . . ?
C39 Ru1 Cl2 87.12(12) . . ?
C37 Ru1 Cl2 144.77(12) . . ?
C34 Ru1 Cl2 94.03(12) . . ?
P1 Ru1 Cl2 88.78(5) . . ?
C35 Ru1 Cl1 147.70(13) . . ?
C36 Ru1 Cl1 109.95(13) . . ?
C38 Ru1 Cl1 92.76(13) . . ?
C39 Ru1 Cl1 122.32(13) . . ?
C37 Ru1 Cl1 86.70(13) . . ?
C34 Ru1 Cl1 159.27(13) . . ?
P1 Ru1 Cl1 84.15(5) . . ?
Cl2 Ru1 Cl1 87.50(5) . . ?
C1 P1 C5 95.32(19) . . ?
C1 P1 C7 95.03(18) . . ?
C5 P1 C7 96.50(19) . . ?
C1 P1 Ru1 123.09(13) . . ?
C5 P1 Ru1 121.56(14) . . ?
C7 P1 Ru1 118.87(14) . . ?
C11 C1 C2 120.3(4) . . ?
C11 C1 P1 125.3(3) . . ?
C2 C1 P1 114.5(3) . . ?
C8 C2 C1 119.8(4) . . ?
C8 C2 C3 123.1(4) . . ?
C1 C2 C3 117.1(3) . . ?
C6 C3 C4 106.6(3) . . ?
C6 C3 C12 114.5(3) . . ?
C4 C3 C12 112.0(4) . . ?
C6 C3 C2 105.1(3) . . ?
C4 C3 C2 106.1(3) . . ?
C12 C3 C2 111.8(3) . . ?
C5 C4 C3 121.6(4) . . ?
C4 C5 C18 120.3(4) . . ?
C4 C5 P1 113.6(3) . . ?
C18 C5 P1 126.1(3) . . ?
C7 C6 C3 121.6(4) . . ?
C6 C7 C26 121.1(4) . . ?
C6 C7 P1 113.6(3) . . ?
C26 C7 P1 125.1(3) . . ?
C2 C8 C9 119.5(4) . . ?
C10 C9 C8 120.8(4) . . ?
C9 C10 C11 119.9(4) . . ?
C1 C11 C10 119.7(4) . . ?
C13 C12 C17 118.0(4) . . ?
C13 C12 C3 122.2(4) . . ?
C17 C12 C3 119.8(4) . . ?
C12 C13 C14 121.0(4) . . ?
C15 C14 C13 120.1(5) . . ?
C16 C15 C14 119.1(5) . . ?
C15 C16 C17 121.0(5) . . ?
C16 C17 C12 120.6(5) . . ?
C19 C18 C23 118.5(4) . . ?
C19 C18 C5 122.0(4) . . ?
C23 C18 C5 119.2(4) . . ?
C18 C19 C20 118.0(4) . . ?
C18 C19 C24 122.5(5) . . ?
C20 C19 C24 119.5(5) . . ?
C21 C20 C19 122.1(5) . . ?
C22 C21 C20 118.8(5) . . ?
C22 C21 C25 121.4(5) . . ?
C20 C21 C25 119.8(5) . . ?
C21 C22 C23 120.7(5) . . ?
C22 C23 C18 121.8(5) . . ?
C31 C26 C27 119.1(4) . . ?
C31 C26 C7 119.0(4) . . ?
C27 C26 C7 121.7(4) . . ?
C28 C27 C26 118.4(4) . . ?
C28 C27 C32 120.8(4) . . ?
C26 C27 C32 120.7(4) . . ?
C27 C28 C29 122.3(4) . . ?
C30 C29 C28 118.2(4) . . ?
C30 C29 C33 121.0(5) . . ?
C28 C29 C33 120.8(5) . . ?
C29 C30 C31 120.9(5) . . ?
C30 C31 C26 120.9(4) . . ?
C35 C34 C39 117.3(4) . . ?
C35 C34 C40 120.0(4) . . ?
C39 C34 C40 122.5(4) . . ?
C35 C34 Ru1 69.1(2) . . ?
C39 C34 Ru1 70.8(2) . . ?
C40 C34 Ru1 135.2(3) . . ?
C34 C35 C36 122.4(4) . . ?
C34 C35 Ru1 74.1(2) . . ?
C36 C35 Ru1 72.0(2) . . ?
C37 C36 C35 119.8(4) . . ?
C37 C36 Ru1 72.6(2) . . ?
C35 C36 Ru1 69.9(2) . . ?
C36 C37 C38 118.2(4) . . ?
C36 C37 C43 121.9(4) . . ?
C38 C37 C43 119.8(4) . . ?
C36 C37 Ru1 70.4(2) . . ?
C38 C37 Ru1 70.7(2) . . ?
C43 C37 Ru1 129.7(3) . . ?
C39 C38 C37 120.8(4) . . ?
C39 C38 Ru1 72.0(3) . . ?
C37 C38 Ru1 71.6(2) . . ?
C38 C39 C34 121.3(4) . . ?
C38 C39 Ru1 71.4(2) . . ?
C34 C39 Ru1 71.8(2) . . ?
C34 C40 C41 109.0(4) . . ?
C34 C40 C42 114.8(5) . . ?
C41 C40 C42 110.6(5) . . ?
Cl4 C44 Cl3 117.5(7) . . ?

loop_
_geom_bond_atom_site_label_1
_geom_bond_atom_site_label_2
_geom_bond_distance
_geom_bond_site_symmetry_2
_geom_bond_publ_flag
Ru1 C35 2.177(4) . ?
Ru1 C36 2.204(4) . ?
Ru1 C38 2.221(4) . ?
Ru1 C39 2.228(4) . ?
Ru1 C37 2.232(4) . ?
Ru1 C34 2.240(4) . ?
Ru1 P1 2.3619(12) . ?
Ru1 Cl2 2.4044(12) . ?
Ru1 Cl1 2.4043(12) . ?
P1 C1 1.846(4) . ?
P1 C5 1.852(5) . ?
P1 C7 1.862(4) . ?
C1 C11 1.383(5) . ?
C1 C2 1.407(6) . ?
C2 C8 1.390(6) . ?
C2 C3 1.559(5) . ?
Cl3 C44 1.761(13) . ?
C3 C6 1.520(6) . ?
C3 C4 1.524(6) . ?
C3 C12 1.529(6) . ?
Cl4 C44 1.681(12) . ?
C4 C5 1.329(6) . ?
C5 C18 1.497(6) . ?
C6 C7 1.326(6) . ?
C7 C26 1.496(6) . ?
C8 C9 1.391(6) . ?
C9 C10 1.385(6) . ?
C10 C11 1.396(5) . ?
C12 C13 1.389(6) . ?
C12 C17 1.391(7) . ?
C13 C14 1.392(6) . ?
C14 C15 1.384(7) . ?
C15 C16 1.371(8) . ?
C16 C17 1.386(7) . ?
C18 C19 1.389(7) . ?
C18 C23 1.407(6) . ?
C19 C20 1.405(7) . ?
C19 C24 1.485(7) . ?
C20 C21 1.392(7) . ?
C21 C22 1.353(8) . ?
C21 C25 1.525(7) . ?
C22 C23 1.363(7) . ?
C26 C31 1.389(6) . ?
C26 C27 1.411(6) . ?
C27 C28 1.386(7) . ?
C27 C32 1.511(7) . ?
C28 C29 1.393(7) . ?
C29 C30 1.376(6) . ?
C29 C33 1.533(7) . ?
C30 C31 1.383(6) . ?
C34 C35 1.396(6) . ?
C34 C39 1.431(7) . ?
C34 C40 1.500(7) . ?
C35 C36 1.431(7) . ?
C36 C37 1.407(6) . ?
C37 C38 1.440(6) . ?
C37 C43 1.494(7) . ?
C38 C39 1.397(7) . ?
C40 C41 1.536(7) . ?
C40 C42 1.546(8) . ?
